data_2221115
loop_
_publ_author_name
'Yu, Zhong'
'Kuroda-Sowa, Takayoshi'
'Nabei, Atsuhiro'
'Maekawa, Masahiko'
'Okubo, Takashi'

_publ_section_title
;{6,6'-Dimethoxy-2,2'-[naphthalene-2,3-diylbis(nitrilomethylidyne)]diphenolato}thiocyanatocobalt(III)
 diethyl ether dichloromethane solvate
;
_journal_coeditor_code IS2372
_journal_issue 3
_journal_name_full 'Acta Crystallographica Section E'
_journal_page_first m257
_journal_page_last m258
_journal_paper_doi 10.1107/S1600536809000841
_journal_volume 65
_journal_year 2009
_chemical_formula_iupac '[Co (C26 H20 N2 O4) (N C S)], C4 H10 O, C H2 Cl2'
_chemical_formula_moiety 'C27 H20 Co N3 O4 S, C4 H10 O, C H2 Cl2'
_chemical_formula_sum 'C32 H32 Cl2 Co N3 O5 S'
_chemical_formula_weight 700.52
_chemical_name_systematic
;
{6,6'-Dimethoxy-2,2'-[naphthalene-2,3-
diylbis(nitrilomethylidyne)]diphenolato}thiocyanatocobalt(III) diethyl ether
dichloromethane solvate
;
_space_group_IT_number 14
_symmetry_cell_setting monoclinic
_symmetry_space_group_name_Hall '-P 2yn'
_symmetry_space_group_name_H-M 'P 1 21/n 1'
_cell_angle_alpha 90.0000
_cell_angle_beta 92.462(6)
_cell_angle_gamma 90.0000
_cell_formula_units_Z 4
_cell_length_a 9.1935(9)
_cell_length_b 13.3640(11)
_cell_length_c 25.910(3)
_cell_measurement_reflns_used 8164
_cell_measurement_temperature 120.0(10)
_cell_measurement_theta_max 27.5
_cell_measurement_theta_min 3.0
_cell_volume 3180.4(5)
_computing_cell_refinement 'CrystalClear (Rigaku, 2001)'
_computing_data_collection 'CrystalClear (Rigaku, 2001)'
_computing_data_reduction 'CrystalStructure (Rigaku/MSC, 2007)'
_computing_molecular_graphics 'SHELXL97 (Sheldrick, 2008)'
_computing_publication_material 'CrystalStructure (Rigaku/MSC, 2007'
_computing_structure_refinement 'SHELXL97 (Sheldrick, 2008)'
_computing_structure_solution 'SIR97 (Altomare <i>et al.</i>, 1999)'
_diffrn_detector_area_resol_mean 7.31
_diffrn_measured_fraction_theta_full 0.995
_diffrn_measured_fraction_theta_max 0.995
_diffrn_measurement_device_type 'Rigaku Mercury'
_diffrn_measurement_method \w
_diffrn_radiation_type 'Mo K\a'
_diffrn_radiation_wavelength 0.71070
_diffrn_reflns_av_R_equivalents 0.051
_diffrn_reflns_limit_h_max 11
_diffrn_reflns_limit_h_min -11
_diffrn_reflns_limit_k_max 16
_diffrn_reflns_limit_k_min -17
_diffrn_reflns_limit_l_max 33
_diffrn_reflns_limit_l_min -33
_diffrn_reflns_number 24340
_diffrn_reflns_theta_full 27.48
_diffrn_reflns_theta_max 27.48
_exptl_absorpt_coefficient_mu 0.818
_exptl_absorpt_correction_T_max 0.921
_exptl_absorpt_correction_T_min 0.799
_exptl_absorpt_correction_type multi-scan
_exptl_absorpt_process_details '(Jacobson, 1998)'
_exptl_crystal_colour brown
_exptl_crystal_density_diffrn 1.463
_exptl_crystal_density_method 'not measured'
_exptl_crystal_description block
_exptl_crystal_F_000 1448.00
_exptl_crystal_size_max 0.40
_exptl_crystal_size_mid 0.10
_exptl_crystal_size_min 0.10
_refine_diff_density_max 0.69
_refine_diff_density_min -0.60
_refine_ls_extinction_method none
_refine_ls_goodness_of_fit_ref 1.206
_refine_ls_hydrogen_treatment constr
_refine_ls_number_parameters 397
_refine_ls_number_reflns 7241
_refine_ls_number_restraints 0
_refine_ls_R_factor_gt 0.0749
_refine_ls_shift/su_max 0.00
_refine_ls_structure_factor_coef Fsqd
_refine_ls_weighting_details 'calc w = 1/[\s^2^(Fo^2^)+(0.0406P)^2^+5.4074P] where P=(Fo^2^+2Fc^2^)/3'
_refine_ls_weighting_scheme calc
_refine_ls_wR_factor_ref 0.1359
_reflns_number_gt 6234
_reflns_number_total 7241
_reflns_threshold_expression F^2^>2\s(F^2^)
_cod_data_source_file is2372.cif
_cod_data_source_block I
_cod_original_formula_sum 'C32 H32 Cl2 Co N3 O5 S '
_cod_database_code 2221115
_cod_database_fobs_code 2221115

loop_
_symmetry_equiv_pos_site_id
_symmetry_equiv_pos_as_xyz
1 +X,+Y,+Z
2 1/2-X,1/2+Y,1/2-Z
3 -X,-Y,-Z
4 1/2+X,1/2-Y,1/2+Z

loop_
_atom_site_type_symbol
_atom_site_label
_atom_site_fract_x
_atom_site_fract_y
_atom_site_fract_z
_atom_site_U_iso_or_equiv
_atom_site_adp_type
_atom_site_calc_flag
_atom_site_refinement_flags
_atom_site_occupancy
_atom_site_disorder_assembly
_atom_site_disorder_group
Co Co1 0.86917(5) 0.14242(3) 0.104634(16) 0.01291(12) Uani d . 1.00 . .
Cl Cl1 0.94249(14) -0.01789(9) 0.26072(5) 0.0457(3) Uani d . 1.00 . .
Cl Cl2 1.08816(13) 0.13888(10) 0.32166(4) 0.0432(2) Uani d . 1.00 . .
S S1 1.23023(10) -0.10089(7) 0.16110(3) 0.0209(2) Uani d . 1.00 . .
O O1 0.9600(2) 0.26531(17) 0.07695(9) 0.0169(5) Uani d . 1.00 . .
O O2 0.8278(2) 0.20652(17) 0.17258(9) 0.0169(5) Uani d . 1.00 . .
O O3 1.1184(2) 0.42651(18) 0.06792(9) 0.0208(5) Uani d . 1.00 . .
O O4 0.8313(2) 0.30348(19) 0.25937(9) 0.0227(5) Uani d . 1.00 . .
O O5 0.9766(3) 0.3836(2) 0.16464(11) 0.0342(7) Uani d . 1.00 . .
N N1 0.8470(3) 0.0896(2) 0.02833(10) 0.0136(5) Uani d . 1.00 . .
N N2 0.6785(3) 0.0629(2) 0.10650(10) 0.0125(5) Uani d . 1.00 . .
N N3 1.0299(3) 0.0455(2) 0.12721(11) 0.0200(6) Uani d . 1.00 . .
C C1 0.7473(3) -0.0599(2) -0.01750(12) 0.0143(6) Uani d . 1.00 . .
C C2 0.7520(3) 0.0062(2) 0.02329(13) 0.0135(6) Uani d . 1.00 . .
C C3 0.6577(3) -0.0073(2) 0.06516(12) 0.0136(6) Uani d . 1.00 . .
C C4 0.5599(3) -0.0851(2) 0.06453(13) 0.0152(6) Uani d . 1.00 . .
C C5 0.4501(3) -0.2336(2) 0.02066(14) 0.0212(7) Uani d . 1.00 . .
C C6 0.4441(4) -0.2974(2) -0.02095(14) 0.0231(8) Uani d . 1.00 . .
C C7 0.5377(4) -0.2840(2) -0.06230(15) 0.0237(8) Uani d . 1.00 . .
C C8 0.6372(3) -0.2082(2) -0.06120(13) 0.0188(7) Uani d . 1.00 . .
C C9 0.6461(3) -0.1400(2) -0.01923(13) 0.0159(6) Uani d . 1.00 . .
C C10 0.5509(3) -0.1530(2) 0.02226(13) 0.0155(6) Uani d . 1.00 . .
C C11 0.8959(3) 0.1312(2) -0.01225(12) 0.0151(6) Uani d . 1.00 . .
C C12 0.9881(3) 0.2190(2) -0.01257(13) 0.0151(6) Uani d . 1.00 . .
C C13 1.0523(3) 0.2418(2) -0.05992(13) 0.0185(7) Uani d . 1.00 . .
C C14 1.1415(4) 0.3229(2) -0.06411(14) 0.0224(8) Uani d . 1.00 . .
C C15 1.1658(4) 0.3869(2) -0.02166(14) 0.0202(7) Uani d . 1.00 . .
C C16 1.1014(3) 0.3677(2) 0.02430(13) 0.0175(7) Uani d . 1.00 . .
C C17 1.0133(3) 0.2812(2) 0.03134(13) 0.0156(7) Uani d . 1.00 . .
C C18 1.2007(4) 0.5168(2) 0.06299(15) 0.0267(8) Uani d . 1.00 . .
C C19 0.5787(3) 0.0745(2) 0.14003(13) 0.0140(6) Uani d . 1.00 . .
C C20 0.5903(3) 0.1340(2) 0.18630(12) 0.0144(6) Uani d . 1.00 . .
C C21 0.4719(3) 0.1279(2) 0.21954(13) 0.0176(7) Uani d . 1.00 . .
C C22 0.4720(4) 0.1784(2) 0.26559(13) 0.0207(7) Uani d . 1.00 . .
C C23 0.5933(4) 0.2381(2) 0.28035(13) 0.0193(7) Uani d . 1.00 . .
C C24 0.7092(3) 0.2458(2) 0.24873(13) 0.0165(7) Uani d . 1.00 . .
C C25 0.7134(3) 0.1936(2) 0.20060(12) 0.0141(6) Uani d . 1.00 . .
C C26 0.8445(4) 0.3472(3) 0.30996(14) 0.0286(9) Uani d . 1.00 . .
C C27 1.1133(3) -0.0151(2) 0.14180(13) 0.0163(7) Uani d . 1.00 . .
C C28 1.0497(4) 0.0897(3) 0.25913(15) 0.0294(9) Uani d . 1.00 . .
C C29 1.1140(4) 0.4060(2) 0.19570(14) 0.0223(7) Uani d . 1.00 . .
C C30 1.2196(4) 0.3211(3) 0.19249(17) 0.0334(9) Uani d . 1.00 . .
C C31 0.8751(4) 0.4713(2) 0.16089(15) 0.0229(8) Uani d . 1.00 . .
C C32 0.7414(4) 0.4437(3) 0.12821(15) 0.0258(8) Uani d . 1.00 . .
H H1 0.8123 -0.0517 -0.0447 0.017 Uiso c R 1.00 . .
H H4 0.4977 -0.0935 0.0926 0.018 Uiso c R 1.00 . .
H H5 0.3870 -0.2434 0.0483 0.025 Uiso c R 1.00 . .
H H6 0.3763 -0.3511 -0.0220 0.028 Uiso c R 1.00 . .
H H7 0.5312 -0.3281 -0.0911 0.028 Uiso c R 1.00 . .
H H8 0.7011 -0.2010 -0.0888 0.023 Uiso c R 1.00 . .
H H11 0.8691 0.1019 -0.0447 0.018 Uiso c R 1.00 . .
H H13 1.0330 0.2002 -0.0891 0.022 Uiso c R 1.00 . .
H H14 1.1870 0.3358 -0.0957 0.027 Uiso c R 1.00 . .
H H15 1.2269 0.4438 -0.0247 0.024 Uiso c R 1.00 . .
H H18A 1.2052 0.5524 0.0961 0.032 Uiso c R 1.00 . .
H H18B 1.1536 0.5595 0.0364 0.032 Uiso c R 1.00 . .
H H18C 1.2996 0.5003 0.0531 0.032 Uiso c R 1.00 . .
H H19 0.4893 0.0403 0.1333 0.017 Uiso c R 1.00 . .
H H21 0.3902 0.0877 0.2096 0.021 Uiso c R 1.00 . .
H H22 0.3916 0.1732 0.2873 0.025 Uiso c R 1.00 . .
H H23 0.5950 0.2731 0.3123 0.023 Uiso c R 1.00 . .
H H26A 0.9345 0.3864 0.3132 0.034 Uiso c R 1.00 . .
H H26B 0.8471 0.2941 0.3361 0.034 Uiso c R 1.00 . .
H H26C 0.7609 0.3910 0.3152 0.034 Uiso c R 1.00 . .
H H28A 0.9985 0.1411 0.2377 0.035 Uiso c R 1.00 . .
H H28B 1.1423 0.0737 0.2428 0.035 Uiso c R 1.00 . .
H H29A 1.1586 0.4679 0.1825 0.027 Uiso c R 1.00 . .
H H29B 1.0910 0.4173 0.2322 0.027 Uiso c R 1.00 . .
H H30A 1.3087 0.3372 0.2130 0.040 Uiso c R 1.00 . .
H H30B 1.2433 0.3106 0.1564 0.040 Uiso c R 1.00 . .
H H30C 1.1760 0.2602 0.2061 0.040 Uiso c R 1.00 . .
H H31A 0.9247 0.5289 0.1452 0.027 Uiso c R 1.00 . .
H H31B 0.8466 0.4911 0.1959 0.027 Uiso c R 1.00 . .
H H32A 0.6753 0.5012 0.1257 0.031 Uiso c R 1.00 . .
H H32B 0.6920 0.3874 0.1441 0.031 Uiso c R 1.00 . .
H H32C 0.7700 0.4247 0.0936 0.031 Uiso c R 1.00 . .

loop_
_atom_site_aniso_label
_atom_site_aniso_U_11
_atom_site_aniso_U_22
_atom_site_aniso_U_33
_atom_site_aniso_U_12
_atom_site_aniso_U_13
_atom_site_aniso_U_23
Co1 0.0163(2) 0.0129(2) 0.0096(2) -0.00135(19) 0.00109(17) 0.00003(18)
Cl1 0.0561(7) 0.0395(6) 0.0431(6) -0.0178(5) 0.0187(5) -0.0048(5)
Cl2 0.0424(6) 0.0508(7) 0.0355(6) 0.0001(5) -0.0067(5) -0.0069(5)
S1 0.0193(4) 0.0229(4) 0.0203(4) 0.0029(3) -0.0010(3) 0.0034(3)
O1 0.0238(13) 0.0165(12) 0.0107(11) -0.0038(10) 0.0018(9) -0.0011(9)
O2 0.0203(12) 0.0179(12) 0.0128(11) -0.0037(10) 0.0036(9) -0.0025(9)
O3 0.0301(14) 0.0181(12) 0.0142(12) -0.0102(11) -0.0006(10) -0.0005(9)
O4 0.0307(14) 0.0230(13) 0.0145(12) -0.0071(11) 0.0018(10) -0.0085(10)
O5 0.0363(17) 0.0322(16) 0.0337(16) -0.0014(13) -0.0025(13) -0.0020(12)
N1 0.0176(14) 0.0122(13) 0.0109(13) 0.0019(11) 0.0002(11) 0.0002(10)
N2 0.0181(14) 0.0104(12) 0.0089(12) 0.0011(11) -0.0013(11) 0.0010(10)
N3 0.0247(16) 0.0222(16) 0.0132(14) 0.0026(13) 0.0005(12) -0.0002(12)
C1 0.0149(16) 0.0161(16) 0.0119(15) 0.0025(13) 0.0015(13) 0.0024(12)
C2 0.0141(16) 0.0124(15) 0.0137(15) 0.0031(13) -0.0031(13) 0.0012(12)
C3 0.0164(16) 0.0138(16) 0.0102(15) 0.0023(13) -0.0043(13) -0.0014(12)
C4 0.0161(16) 0.0165(16) 0.0130(15) 0.0026(13) -0.0001(13) 0.0002(12)
C5 0.0193(18) 0.0216(18) 0.0228(18) -0.0006(15) 0.0002(15) 0.0013(14)
C6 0.0213(18) 0.0219(19) 0.0257(19) -0.0073(15) -0.0045(15) -0.0028(15)
C7 0.028(2) 0.0192(18) 0.0233(19) 0.0012(16) -0.0072(16) -0.0064(14)
C8 0.0209(18) 0.0200(17) 0.0151(16) 0.0053(14) -0.0040(14) -0.0003(13)
C9 0.0171(16) 0.0146(16) 0.0155(16) 0.0040(14) -0.0040(13) -0.0005(13)
C10 0.0164(16) 0.0134(16) 0.0164(16) 0.0011(13) -0.0043(13) 0.0010(13)
C11 0.0193(17) 0.0142(16) 0.0118(15) 0.0027(13) -0.0011(13) 0.0008(12)
C12 0.0185(17) 0.0139(16) 0.0129(16) 0.0017(13) -0.0005(13) 0.0035(12)
C13 0.0262(19) 0.0163(17) 0.0133(16) -0.0008(14) 0.0037(14) 0.0011(13)
C14 0.029(2) 0.0248(19) 0.0141(16) 0.0014(16) 0.0080(15) 0.0073(14)
C15 0.0218(18) 0.0183(17) 0.0202(17) -0.0032(14) -0.0012(15) 0.0053(14)
C16 0.0196(17) 0.0172(17) 0.0153(16) -0.0011(14) -0.0048(13) 0.0011(13)
C17 0.0167(17) 0.0160(16) 0.0140(16) 0.0026(13) -0.0019(13) 0.0030(13)
C18 0.032(2) 0.0218(19) 0.026(2) -0.0113(16) 0.0010(17) 0.0001(15)
C19 0.0142(16) 0.0115(15) 0.0162(16) 0.0029(12) -0.0013(13) 0.0014(12)
C20 0.0197(17) 0.0105(15) 0.0131(15) 0.0050(13) 0.0012(13) 0.0027(12)
C21 0.0170(16) 0.0168(17) 0.0193(17) 0.0009(14) 0.0019(13) 0.0003(13)
C22 0.0238(19) 0.0217(18) 0.0173(17) 0.0043(15) 0.0102(15) 0.0019(14)
C23 0.030(2) 0.0138(16) 0.0140(16) 0.0032(14) 0.0037(14) -0.0026(13)
C24 0.0226(18) 0.0139(16) 0.0129(16) 0.0005(14) -0.0004(14) -0.0015(12)
C25 0.0217(17) 0.0103(15) 0.0102(15) 0.0029(13) 0.0010(13) 0.0021(12)
C26 0.035(2) 0.034(2) 0.0175(18) -0.0041(18) 0.0019(16) -0.0138(16)
C27 0.0176(17) 0.0192(17) 0.0119(15) -0.0047(14) 0.0012(13) -0.0020(13)
C28 0.027(2) 0.035(2) 0.026(2) -0.0033(18) -0.0015(17) -0.0021(17)
C29 0.0241(19) 0.0248(19) 0.0176(17) -0.0020(15) -0.0053(15) -0.0033(14)
C30 0.031(2) 0.031(2) 0.037(2) 0.0029(18) -0.0063(19) -0.0046(18)
C31 0.0255(19) 0.0165(17) 0.026(2) -0.0014(15) -0.0012(16) 0.0001(14)
C32 0.026(2) 0.025(2) 0.026(2) 0.0010(16) -0.0039(16) 0.0008(16)

loop_
_atom_type_symbol
_atom_type_description
_atom_type_scat_dispersion_real
_atom_type_scat_dispersion_imag
_atom_type_scat_source
C C 0.003 0.002
;
International Tables for Crystallography
(1992, Vol. C, Tables 4.2.6.8 and 6.1.1.4)
;
H H 0.000 0.000
;
International Tables for Crystallography
(1992, Vol. C, Table 6.1.1.4)
;
N N 0.006 0.003
;
International Tables for Crystallography
(1992, Vol. C, Tables 4.2.6.8 and 6.1.1.4)
;
O O 0.011 0.006
;
International Tables for Crystallography
(1992, Vol. C, Tables 4.2.6.8 and 6.1.1.4)
;
Co Co 0.349 0.972
;
International Tables for Crystallography
(1992, Vol. C, Tables 4.2.6.8 and 6.1.1.4)
;
S S 0.125 0.123
;
International Tables for Crystallography
(1992, Vol. C, Tables 4.2.6.8 and 6.1.1.4)
;
Cl Cl 0.148 0.159
;
International Tables for Crystallography
(1992, Vol. C, Tables 4.2.6.8 and 6.1.1.4)
;

loop_
_geom_angle_atom_site_label_1
_geom_angle_atom_site_label_2
_geom_angle_atom_site_label_3
_geom_angle_site_symmetry_1
_geom_angle_site_symmetry_2
_geom_angle_site_symmetry_3
_geom_angle
_geom_angle_publ_flag
O1 Co1 O2 . . . 93.56(9) no
O1 Co1 N1 . . . 87.90(10) no
O1 Co1 N2 . . . 143.89(10) no
O1 Co1 N3 . . . 108.59(11) no
O2 Co1 N1 . . . 162.48(10) no
O2 Co1 N2 . . . 90.36(10) no
O2 Co1 N3 . . . 100.51(10) no
N1 Co1 N2 . . . 78.44(10) no
N1 Co1 N3 . . . 95.54(11) no
N2 Co1 N3 . . . 105.92(11) no
Co1 O1 C17 . . . 129.4(2) no
Co1 O2 C25 . . . 127.9(2) no
C16 O3 C18 . . . 116.6(2) no
C24 O4 C26 . . . 116.5(2) no
C29 O5 C31 . . . 112.7(2) no
Co1 N1 C2 . . . 112.7(2) no
Co1 N1 C11 . . . 126.9(2) no
C2 N1 C11 . . . 119.9(2) no
Co1 N2 C3 . . . 114.1(2) no
Co1 N2 C19 . . . 125.6(2) no
C3 N2 C19 . . . 120.3(2) no
Co1 N3 C27 . . . 174.4(2) no
C2 C1 C9 . . . 120.5(3) no
N1 C2 C1 . . . 125.0(3) no
N1 C2 C3 . . . 114.8(2) no
C1 C2 C3 . . . 120.2(2) no
N2 C3 C2 . . . 114.9(2) no
N2 C3 C4 . . . 124.8(2) no
C2 C3 C4 . . . 120.3(2) no
C3 C4 C10 . . . 120.6(3) no
C6 C5 C10 . . . 119.9(3) no
C5 C6 C7 . . . 120.7(3) no
C6 C7 C8 . . . 120.5(3) no
C7 C8 C9 . . . 120.6(3) no
C1 C9 C8 . . . 121.7(3) no
C1 C9 C10 . . . 119.5(3) no
C8 C9 C10 . . . 118.8(3) no
C4 C10 C5 . . . 121.5(3) no
C4 C10 C9 . . . 119.0(3) no
C5 C10 C9 . . . 119.4(3) no
N1 C11 C12 . . . 125.4(2) no
C11 C12 C13 . . . 116.4(2) no
C11 C12 C17 . . . 123.0(3) no
C13 C12 C17 . . . 120.5(3) no
C12 C13 C14 . . . 120.9(3) no
C13 C14 C15 . . . 119.8(3) no
C14 C15 C16 . . . 120.2(3) no
O3 C16 C15 . . . 124.3(3) no
O3 C16 C17 . . . 113.7(2) no
C15 C16 C17 . . . 122.0(3) no
O1 C17 C12 . . . 124.8(3) no
O1 C17 C16 . . . 118.7(2) no
C12 C17 C16 . . . 116.5(3) no
N2 C19 C20 . . . 126.4(3) no
C19 C20 C21 . . . 116.3(2) no
C19 C20 C25 . . . 123.9(3) no
C21 C20 C25 . . . 119.8(2) no
C20 C21 C22 . . . 121.9(3) no
C21 C22 C23 . . . 119.1(3) no
C22 C23 C24 . . . 120.3(3) no
O4 C24 C23 . . . 124.5(3) no
O4 C24 C25 . . . 113.2(2) no
C23 C24 C25 . . . 122.2(3) no
O2 C25 C20 . . . 125.2(2) no
O2 C25 C24 . . . 118.0(2) no
C20 C25 C24 . . . 116.7(3) no
S1 C27 N3 . . . 178.9(3) no
Cl1 C28 Cl2 . . . 112.0(2) no
O5 C29 C30 . . . 110.6(3) no
O5 C31 C32 . . . 109.6(2) no
C2 C1 H1 . . . 119.7 no
C9 C1 H1 . . . 119.8 no
C3 C4 H4 . . . 119.7 no
C10 C4 H4 . . . 119.7 no
C6 C5 H5 . . . 120.1 no
C10 C5 H5 . . . 120.1 no
C5 C6 H6 . . . 119.7 no
C7 C6 H6 . . . 119.7 no
C6 C7 H7 . . . 119.7 no
C8 C7 H7 . . . 119.7 no
C7 C8 H8 . . . 119.7 no
C9 C8 H8 . . . 119.7 no
N1 C11 H11 . . . 117.3 no
C12 C11 H11 . . . 117.3 no
C12 C13 H13 . . . 119.6 no
C14 C13 H13 . . . 119.5 no
C13 C14 H14 . . . 120.1 no
C15 C14 H14 . . . 120.1 no
C14 C15 H15 . . . 119.9 no
C16 C15 H15 . . . 119.9 no
O3 C18 H18A . . . 109.5 no
O3 C18 H18B . . . 109.5 no
O3 C18 H18C . . . 109.5 no
H18A C18 H18B . . . 109.5 no
H18A C18 H18C . . . 109.5 no
H18B C18 H18C . . . 109.5 no
N2 C19 H19 . . . 116.8 no
C20 C19 H19 . . . 116.8 no
C20 C21 H21 . . . 119.1 no
C22 C21 H21 . . . 119.1 no
C21 C22 H22 . . . 120.5 no
C23 C22 H22 . . . 120.5 no
C22 C23 H23 . . . 119.9 no
C24 C23 H23 . . . 119.9 no
O4 C26 H26A . . . 109.5 no
O4 C26 H26B . . . 109.5 no
O4 C26 H26C . . . 109.5 no
H26A C26 H26B . . . 109.5 no
H26A C26 H26C . . . 109.5 no
H26B C26 H26C . . . 109.5 no
Cl1 C28 H28A . . . 109.2 no
Cl1 C28 H28B . . . 109.2 no
Cl2 C28 H28A . . . 109.2 no
Cl2 C28 H28B . . . 109.2 no
H28A C28 H28B . . . 107.9 no
O5 C29 H29A . . . 109.5 no
O5 C29 H29B . . . 109.5 no
C30 C29 H29A . . . 109.5 no
C30 C29 H29B . . . 109.5 no
H29A C29 H29B . . . 108.1 no
C29 C30 H30A . . . 109.5 no
C29 C30 H30B . . . 109.5 no
C29 C30 H30C . . . 109.5 no
H30A C30 H30B . . . 109.5 no
H30A C30 H30C . . . 109.5 no
H30B C30 H30C . . . 109.5 no
O5 C31 H31A . . . 109.8 no
O5 C31 H31B . . . 109.8 no
C32 C31 H31A . . . 109.8 no
C32 C31 H31B . . . 109.8 no
H31A C31 H31B . . . 108.2 no
C31 C32 H32A . . . 109.5 no
C31 C32 H32B . . . 109.5 no
C31 C32 H32C . . . 109.5 no
H32A C32 H32B . . . 109.5 no
H32A C32 H32C . . . 109.5 no
H32B C32 H32C . . . 109.5 no

loop_
_geom_bond_atom_site_label_1
_geom_bond_atom_site_label_2
_geom_bond_site_symmetry_1
_geom_bond_site_symmetry_2
_geom_bond_distance
_geom_bond_publ_flag
Co1 O1 . . 1.990(2) no
Co1 O2 . . 2.009(2) no
Co1 N1 . . 2.101(2) no
Co1 N2 . . 2.053(2) no
Co1 N3 . . 2.033(3) no
Cl1 C28 . . 1.745(4) no
Cl2 C28 . . 1.770(4) no
S1 C27 . . 1.635(3) no
O1 C17 . . 1.316(4) no
O2 C25 . . 1.315(4) no
O3 C16 . . 1.380(4) no
O3 C18 . . 1.433(4) no
O4 C24 . . 1.380(4) no
O4 C26 . . 1.436(4) no
O5 C29 . . 1.499(4) no
O5 C31 . . 1.499(4) no
N1 C2 . . 1.419(4) no
N1 C11 . . 1.287(4) no
N2 C3 . . 1.430(4) no
N2 C19 . . 1.299(4) no
N3 C27 . . 1.166(4) no
C1 C2 . . 1.376(4) no
C1 C9 . . 1.418(4) no
C2 C3 . . 1.428(4) no
C3 C4 . . 1.375(4) no
C4 C10 . . 1.422(4) no
C5 C6 . . 1.374(5) no
C5 C10 . . 1.420(4) no
C6 C7 . . 1.414(5) no
C7 C8 . . 1.364(5) no
C8 C9 . . 1.419(4) no
C9 C10 . . 1.426(4) no
C11 C12 . . 1.448(4) no
C12 C13 . . 1.417(4) no
C12 C17 . . 1.420(4) no
C13 C14 . . 1.366(5) no
C14 C15 . . 1.404(5) no
C15 C16 . . 1.377(5) no
C16 C17 . . 1.428(4) no
C19 C20 . . 1.439(4) no
C20 C21 . . 1.419(4) no
C20 C25 . . 1.420(4) no
C21 C22 . . 1.371(4) no
C22 C23 . . 1.411(5) no
C23 C24 . . 1.376(5) no
C24 C25 . . 1.430(4) no
C29 C30 . . 1.498(5) no
C31 C32 . . 1.508(5) no
C1 H1 . . 0.950 no
C4 H4 . . 0.950 no
C5 H5 . . 0.950 no
C6 H6 . . 0.950 no
C7 H7 . . 0.950 no
C8 H8 . . 0.950 no
C11 H11 . . 0.950 no
C13 H13 . . 0.950 no
C14 H14 . . 0.950 no
C15 H15 . . 0.950 no
C18 H18A . . 0.980 no
C18 H18B . . 0.980 no
C18 H18C . . 0.980 no
C19 H19 . . 0.950 no
C21 H21 . . 0.950 no
C22 H22 . . 0.950 no
C23 H23 . . 0.950 no
C26 H26A . . 0.980 no
C26 H26B . . 0.980 no
C26 H26C . . 0.980 no
C28 H28A . . 0.990 no
C28 H28B . . 0.990 no
C29 H29A . . 0.990 no
C29 H29B . . 0.990 no
C30 H30A . . 0.980 no
C30 H30B . . 0.980 no
C30 H30C . . 0.980 no
C31 H31A . . 0.990 no
C31 H31B . . 0.990 no
C32 H32A . . 0.980 no
C32 H32B . . 0.980 no
C32 H32C . . 0.980 no

loop_
_geom_contact_atom_site_label_1
_geom_contact_atom_site_label_2
_geom_contact_distance
_geom_contact_site_symmetry_1
_geom_contact_site_symmetry_2
_geom_contact_publ_flag
O1 O5 2.766(3) . . ?
O1 C32 3.423(4) . . ?
O2 O5 2.745(3) . . ?
O2 C28 3.352(4) . . ?
O2 C31 3.580(4) . . ?
O2 C32 3.453(4) . . ?
O3 O5 2.931(3) . . ?
O3 C29 3.324(4) . . ?
O3 C31 3.410(4) . . ?
O4 O5 3.039(3) . . ?
O4 C29 3.424(4) . . ?
O4 C31 3.434(4) . . ?
O5 O1 2.766(3) . . ?
O5 O2 2.745(3) . . ?
O5 O3 2.931(3) . . ?
O5 O4 3.039(3) . . ?
O5 C30 2.464(5) . . ?
O5 C32 2.457(4) . . ?
C1 N3 3.579(4) . 3_755 ?
C28 O2 3.352(4) . . ?
C29 O3 3.324(4) . . ?
C29 O4 3.424(4) . . ?
C30 O5 2.464(5) . . ?
C31 O2 3.580(4) . . ?
C31 O3 3.410(4) . . ?
C31 O4 3.434(4) . . ?
C32 Cl1 3.438(4) . 2_655 ?
C32 O1 3.423(4) . . ?
C32 O2 3.453(4) . . ?
C32 O5 2.457(4) . . ?
O1 H30B 3.305 . . ?
O1 H32B 3.483 . . ?
O1 H32C 2.799 . . ?
O2 H28A 2.417 . . ?
O2 H30C 3.358 . . ?
O2 H32B 2.804 . . ?
O2 H32C 3.589 . . ?
O3 H29A 3.028 . . ?
O3 H30B 2.957 . . ?
O3 H31A 3.059 . . ?
O3 H32C 3.299 . . ?
O4 H28A 2.732 . . ?
O4 H29B 2.942 . . ?
O4 H30C 3.558 . . ?
O4 H31B 3.006 . . ?
O4 H32B 3.389 . . ?
H1 N3 2.636 . 3_755 ?
H28A O2 2.417 . . ?
H29A O3 3.028 . . ?
H29B O4 2.942 . . ?
H30B O1 3.305 . . ?
H30B O3 2.957 . . ?
H31A O3 3.059 . . ?
H31B O4 3.006 . . ?
H32B O1 3.483 . . ?
H32B O2 2.804 . . ?
H32B O4 3.389 . . ?
H32C O1 2.799 . . ?
H32C O2 3.589 . . ?
H32C O3 3.299 . . ?

loop_
_geom_hbond_atom_site_label_D
_geom_hbond_atom_site_label_H
_geom_hbond_atom_site_label_A
_geom_hbond_site_symmetry_A
_geom_hbond_distance_DH
_geom_hbond_distance_HA
_geom_hbond_distance_DA
_geom_hbond_angle_DHA
_geom_hbond_publ_flag
C1 H1 N3 3_755 0.95 2.636 3.579(4) 172 y
C28 H28A O2 . 0.99 2.417 3.352(4) 157 y
C29 H29B O4 . 0.99 2.942 3.424(4) 111 y
C30 H30B O3 . 0.98 2.957 3.607(5) 125 y
C32 H32B O2 . 0.98 2.804 3.453(4) 124 y
C32 H32C O1 . 0.98 2.799 3.423(4) 122 y

loop_
_geom_torsion_atom_site_label_1
_geom_torsion_atom_site_label_2
_geom_torsion_atom_site_label_3
_geom_torsion_atom_site_label_4
_geom_torsion_site_symmetry_1
_geom_torsion_site_symmetry_2
_geom_torsion_site_symmetry_3
_geom_torsion_site_symmetry_4
_geom_torsion
_geom_torsion_publ_flag
O1 Co1 O2 C25 . . . . 142.7(2) ?
O2 Co1 O1 C17 . . . . -178.3(2) ?
O1 Co1 N1 C2 . . . . -166.2(2) ?
O1 Co1 N1 C11 . . . . 5.6(2) ?
N1 Co1 O1 C17 . . . . -15.8(2) ?
O1 Co1 N2 C3 . . . . 88.5(2) ?
O1 Co1 N2 C19 . . . . -89.0(3) ?
N2 Co1 O1 C17 . . . . -82.8(3) ?
N3 Co1 O1 C17 . . . . 79.3(2) ?
O2 Co1 N1 C2 . . . . -71.0(4) ?
O2 Co1 N1 C11 . . . . 100.8(4) ?
N1 Co1 O2 C25 . . . . 48.4(4) ?
O2 Co1 N2 C3 . . . . -175.0(2) ?
O2 Co1 N2 C19 . . . . 7.6(2) ?
N2 Co1 O2 C25 . . . . -1.3(2) ?
N3 Co1 O2 C25 . . . . -107.6(2) ?
N1 Co1 N2 C3 . . . . 18.6(2) ?
N1 Co1 N2 C19 . . . . -158.9(2) ?
N2 Co1 N1 C2 . . . . -19.8(2) ?
N2 Co1 N1 C11 . . . . 152.0(3) ?
N3 Co1 N1 C2 . . . . 85.4(2) ?
N3 Co1 N1 C11 . . . . -102.9(2) ?
N3 Co1 N2 C3 . . . . -74.0(2) ?
N3 Co1 N2 C19 . . . . 108.6(2) ?
Co1 O1 C17 C12 . . . . 14.8(4) ?
Co1 O1 C17 C16 . . . . -166.3(2) ?
Co1 O2 C25 C20 . . . . -3.5(4) ?
Co1 O2 C25 C24 . . . . 178.4(2) ?
C18 O3 C16 C15 . . . . 4.5(4) ?
C18 O3 C16 C17 . . . . -177.5(2) ?
C26 O4 C24 C23 . . . . 8.5(4) ?
C26 O4 C24 C25 . . . . -171.8(2) ?
C29 O5 C31 C32 . . . . 178.8(2) ?
C31 O5 C29 C30 . . . . -172.5(3) ?
Co1 N1 C2 C1 . . . . -161.2(2) ?
Co1 N1 C2 C3 . . . . 18.0(3) ?
Co1 N1 C11 C12 . . . . 6.0(4) ?
C2 N1 C11 C12 . . . . 177.2(3) ?
C11 N1 C2 C1 . . . . 26.4(4) ?
C11 N1 C2 C3 . . . . -154.4(3) ?
Co1 N2 C3 C2 . . . . -14.6(3) ?
Co1 N2 C3 C4 . . . . 163.2(2) ?
Co1 N2 C19 C20 . . . . -9.6(4) ?
C3 N2 C19 C20 . . . . 173.2(3) ?
C19 N2 C3 C2 . . . . 163.0(2) ?
C19 N2 C3 C4 . . . . -19.2(4) ?
C2 C1 C9 C8 . . . . 178.9(3) ?
C2 C1 C9 C10 . . . . -1.4(4) ?
C9 C1 C2 N1 . . . . -178.8(3) ?
C9 C1 C2 C3 . . . . 2.0(4) ?
N1 C2 C3 N2 . . . . -2.6(4) ?
N1 C2 C3 C4 . . . . 179.5(2) ?
C1 C2 C3 N2 . . . . 176.7(2) ?
C1 C2 C3 C4 . . . . -1.2(4) ?
N2 C3 C4 C10 . . . . -177.8(3) ?
C2 C3 C4 C10 . . . . -0.1(3) ?
C3 C4 C10 C5 . . . . -179.7(3) ?
C3 C4 C10 C9 . . . . 0.7(4) ?
C6 C5 C10 C4 . . . . 179.7(3) ?
C6 C5 C10 C9 . . . . -0.7(5) ?
C10 C5 C6 C7 . . . . 0.2(5) ?
C5 C6 C7 C8 . . . . 1.0(5) ?
C6 C7 C8 C9 . . . . -1.6(5) ?
C7 C8 C9 C1 . . . . -179.2(3) ?
C7 C8 C9 C10 . . . . 1.1(5) ?
C1 C9 C10 C4 . . . . 0.0(4) ?
C1 C9 C10 C5 . . . . -179.6(3) ?
C8 C9 C10 C4 . . . . 179.7(3) ?
C8 C9 C10 C5 . . . . 0.1(3) ?
N1 C11 C12 C13 . . . . 168.5(3) ?
N1 C11 C12 C17 . . . . -12.5(5) ?
C11 C12 C13 C14 . . . . -179.7(3) ?
C11 C12 C17 O1 . . . . 1.8(5) ?
C11 C12 C17 C16 . . . . -177.1(3) ?
C13 C12 C17 O1 . . . . -179.1(3) ?
C13 C12 C17 C16 . . . . 1.9(4) ?
C17 C12 C13 C14 . . . . 1.2(5) ?
C12 C13 C14 C15 . . . . -2.6(5) ?
C13 C14 C15 C16 . . . . 0.8(5) ?
C14 C15 C16 O3 . . . . -179.7(3) ?
C14 C15 C16 C17 . . . . 2.5(5) ?
O3 C16 C17 O1 . . . . -0.8(4) ?
O3 C16 C17 C12 . . . . 178.3(2) ?
C15 C16 C17 O1 . . . . 177.2(3) ?
C15 C16 C17 C12 . . . . -3.7(5) ?
N2 C19 C20 C21 . . . . -174.3(3) ?
N2 C19 C20 C25 . . . . 3.3(5) ?
C19 C20 C21 C22 . . . . 177.8(3) ?
C19 C20 C25 O2 . . . . 3.9(5) ?
C19 C20 C25 C24 . . . . -178.0(3) ?
C21 C20 C25 O2 . . . . -178.6(3) ?
C21 C20 C25 C24 . . . . -0.5(4) ?
C25 C20 C21 C22 . . . . 0.1(3) ?
C21 C22 C23 C24 . . . . 0.4(5) ?
C22 C23 C24 O4 . . . . 178.8(3) ?
C22 C23 C24 C25 . . . . -0.8(5) ?
O4 C24 C25 O2 . . . . -0.6(4) ?
O4 C24 C25 C20 . . . . -178.8(2) ?
C23 C24 C25 O2 . . . . 179.1(3) ?
C23 C24 C25 C20 . . . . 0.9(4) ?
